data_4069070
loop_
_publ_author_name
'Zhu, Zhongliang'
'Fettinger, James C.'
'Olmstead, Marilyn M.'
'Power, Philip P.'

_publ_section_title
;
 Steric Enhancement of Group 12 Metal Hydride Stability and the Reaction
 of an Arylzinc Hydride with Tetramethylpiperidinyl Oxide (TEMPO)
;
_journal_issue 7
_journal_name_full Organometallics
_journal_page_first 2091
_journal_paper_doi 10.1021/om900005t
_journal_volume 28
_journal_year 2009
_chemical_formula_moiety 'C36 H50 Cd'
_chemical_formula_sum 'C36 H50 Cd'
_chemical_formula_weight 595.16
_chemical_name_systematic
;

 ?

;
_space_group_IT_number 62
_symmetry_cell_setting orthorhombic
_symmetry_space_group_name_Hall '-P 2ac 2n'
_symmetry_space_group_name_H-M 'P n m a'
_atom_sites_solution_hydrogens geom
_atom_sites_solution_primary direct
_atom_sites_solution_secondary difmap
_audit_creation_method SHELXL-97
_cell_angle_alpha 90.00
_cell_angle_beta 90.00
_cell_angle_gamma 90.00
_cell_formula_units_Z 4
_cell_length_a 7.9195(3)
_cell_length_b 25.5730(11)
_cell_length_c 16.1398(7)
_cell_measurement_reflns_used 7635
_cell_measurement_temperature 90(2)
_cell_measurement_theta_max 27.43
_cell_measurement_theta_min 2.52
_cell_volume 3268.7(2)
_computing_cell_refinement 'SAINT (7.16b) (Bruker, 2004)'
_computing_data_collection 'Apex2 (2.1.2.21) (Bruker, 2005)'
_computing_data_reduction 'SAINT (7.16b) (Bruker, 2004)'
_computing_molecular_graphics 'SHELXTL 5.1, XP (Sheldrick, 1994)'
_computing_publication_material SHELXL97
_computing_structure_refinement 'SHELXL-97 (Sheldrick, 1997)'
_computing_structure_solution 'SHELXS-97 (Sheldrick, 1990)'
_diffrn_ambient_temperature 90(2)
_diffrn_measured_fraction_theta_full 0.999
_diffrn_measured_fraction_theta_max 0.999
_diffrn_measurement_device_type 'Bruker SMART APEXII'
_diffrn_measurement_method '\w and \f'
_diffrn_radiation_monochromator graphite
_diffrn_radiation_source 'fine-focus sealed tube'
_diffrn_radiation_type MoK\a
_diffrn_radiation_wavelength 0.71073
_diffrn_reflns_av_R_equivalents 0.0369
_diffrn_reflns_av_sigmaI/netI 0.0197
_diffrn_reflns_limit_h_max 10
_diffrn_reflns_limit_h_min -10
_diffrn_reflns_limit_k_max 33
_diffrn_reflns_limit_k_min -33
_diffrn_reflns_limit_l_max 20
_diffrn_reflns_limit_l_min -20
_diffrn_reflns_number 27663
_diffrn_reflns_theta_full 27.49
_diffrn_reflns_theta_max 27.49
_diffrn_reflns_theta_min 2.52
_exptl_absorpt_coefficient_mu 0.688
_exptl_absorpt_correction_T_max 0.8978
_exptl_absorpt_correction_T_min 0.8201
_exptl_absorpt_correction_type 'Empirical, SADABS (multi-scan)'
_exptl_absorpt_process_details 'SADABS 2.10 (Sheldrick, 2003)'
_exptl_crystal_colour clear
_exptl_crystal_density_diffrn 1.209
_exptl_crystal_density_meas 0
_exptl_crystal_density_method 'not measured'
_exptl_crystal_description Parallelepiped
_exptl_crystal_F_000 1256
_exptl_crystal_size_max 0.30
_exptl_crystal_size_mid 0.28
_exptl_crystal_size_min 0.16
_refine_diff_density_max 0.538
_refine_diff_density_min -0.454
_refine_diff_density_rms 0.064
_refine_ls_extinction_method none
_refine_ls_goodness_of_fit_ref 1.084
_refine_ls_hydrogen_treatment mixed
_refine_ls_matrix_type full
_refine_ls_number_parameters 181
_refine_ls_number_reflns 3836
_refine_ls_number_restraints 0
_refine_ls_restrained_S_all 1.084
_refine_ls_R_factor_all 0.0348
_refine_ls_R_factor_gt 0.0289
_refine_ls_shift/su_max 0.000
_refine_ls_shift/su_mean 0.000
_refine_ls_structure_factor_coef Fsqd
_refine_ls_weighting_details 'calc w=1/[\s^2^(Fo^2^)+(0.0282P)^2^+3.1522P] where P=(Fo^2^+2Fc^2^)/3'
_refine_ls_weighting_scheme calc
_refine_ls_wR_factor_gt 0.0688
_refine_ls_wR_factor_ref 0.0710
_reflns_number_gt 3402
_reflns_number_total 3836
_reflns_threshold_expression >2sigma(I)
_cod_data_source_file om900005t_si_003.cif
_cod_data_source_block 1385ffmi
_cod_depositor_comments
;
The following automatic conversions were performed:

'_symmetry_cell_setting' value 'Orthorhombic' changed to
'orthorhombic' according to
/home/saulius/struct/CIF-dictionaries/cif_core.dic dictionary named
'cif_core.dic' version 2.4.2 from 2011-04-26.

Automatic conversion script
Id: cif_fix_values 1715 2011-07-08 13:25:40Z adriana 
;
_cod_database_code 4069070

loop_
_symmetry_equiv_pos_as_xyz
'x, y, z'
'-x+1/2, -y, z+1/2'
'-x, y+1/2, -z'
'x+1/2, -y+1/2, -z+1/2'
'-x, -y, -z'
'x-1/2, y, -z-1/2'
'x, -y-1/2, z'
'-x-1/2, y-1/2, z-1/2'

loop_
_atom_site_label
_atom_site_type_symbol
_atom_site_fract_x
_atom_site_fract_y
_atom_site_fract_z
_atom_site_U_iso_or_equiv
_atom_site_adp_type
_atom_site_occupancy
_atom_site_symmetry_multiplicity
_atom_site_calc_flag
_atom_site_refinement_flags
Cd1 Cd 0.21949(3) 0.2500 0.071759(12) 0.02378(7) Uani 1 2 d S
H1 H 0.031(5) 0.2500 0.133(3) 0.061(13) Uiso 1 2 d S
C1 C 0.4261(3) 0.2500 -0.01197(15) 0.0153(5) Uani 1 2 d S
C2 C 0.4908(2) 0.29726(6) -0.04277(11) 0.0155(3) Uani 1 1 d .
C3 C 0.6134(2) 0.29703(7) -0.10464(11) 0.0192(4) Uani 1 1 d .
H3 H 0.6563 0.3292 -0.1254 0.023 Uiso 1 1 calc R
C4 C 0.6733(4) 0.2500 -0.13615(17) 0.0226(5) Uani 1 2 d S
H4 H 0.7551 0.2500 -0.1792 0.027 Uiso 1 2 calc SR
C5 C 0.4250(2) 0.34768(6) -0.00771(11) 0.0157(3) Uani 1 1 d .
C6 C 0.2907(2) 0.37361(7) -0.04691(11) 0.0182(3) Uani 1 1 d .
C7 C 0.2248(2) 0.41893(7) -0.01052(12) 0.0203(4) Uani 1 1 d .
H7 H 0.1333 0.4364 -0.0367 0.024 Uiso 1 1 calc R
C8 C 0.2893(3) 0.43901(7) 0.06264(11) 0.0211(4) Uani 1 1 d .
C9 C 0.4230(3) 0.41305(7) 0.10003(11) 0.0211(4) Uani 1 1 d .
H9 H 0.4681 0.4265 0.1502 0.025 Uiso 1 1 calc R
C10 C 0.4935(2) 0.36774(7) 0.06623(11) 0.0191(4) Uani 1 1 d .
C11 C 0.2163(3) 0.35395(7) -0.12821(12) 0.0220(4) Uani 1 1 d .
H11 H 0.2785 0.3214 -0.1441 0.026 Uiso 1 1 calc R
C12 C 0.0299(3) 0.33997(9) -0.12038(15) 0.0364(5) Uani 1 1 d .
H12A H 0.0153 0.3140 -0.0763 0.055 Uiso 1 1 calc R
H12B H -0.0105 0.3255 -0.1730 0.055 Uiso 1 1 calc R
H12C H -0.0349 0.3715 -0.1068 0.055 Uiso 1 1 calc R
C13 C 0.2422(3) 0.39396(9) -0.19718(12) 0.0307(5) Uani 1 1 d .
H13A H 0.1803 0.4261 -0.1838 0.046 Uiso 1 1 calc R
H13B H 0.2002 0.3796 -0.2496 0.046 Uiso 1 1 calc R
H13C H 0.3628 0.4019 -0.2025 0.046 Uiso 1 1 calc R
C14 C 0.2165(3) 0.48886(7) 0.09939(12) 0.0256(4) Uani 1 1 d .
H14 H 0.1214 0.5001 0.0628 0.031 Uiso 1 1 calc R
C15 C 0.1439(3) 0.48021(8) 0.18549(13) 0.0320(5) Uani 1 1 d .
H15A H 0.0613 0.4517 0.1837 0.048 Uiso 1 1 calc R
H15B H 0.0884 0.5123 0.2045 0.048 Uiso 1 1 calc R
H15C H 0.2352 0.4711 0.2238 0.048 Uiso 1 1 calc R
C16 C 0.3470(3) 0.53272(7) 0.09920(14) 0.0334(5) Uani 1 1 d .
H16A H 0.2941 0.5652 0.1184 0.050 Uiso 1 1 calc R
H16B H 0.3901 0.5377 0.0428 0.050 Uiso 1 1 calc R
H16C H 0.4404 0.5235 0.1362 0.050 Uiso 1 1 calc R
C17 C 0.6460(3) 0.34241(7) 0.10747(12) 0.0231(4) Uani 1 1 d .
H17 H 0.6727 0.3096 0.0764 0.028 Uiso 1 1 calc R
C18 C 0.6122(3) 0.32742(10) 0.19758(14) 0.0371(5) Uani 1 1 d .
H18A H 0.7107 0.3091 0.2201 0.056 Uiso 1 1 calc R
H18B H 0.5132 0.3045 0.2003 0.056 Uiso 1 1 calc R
H18C H 0.5911 0.3591 0.2302 0.056 Uiso 1 1 calc R
C19 C 0.8000(3) 0.37830(10) 0.10167(15) 0.0352(5) Uani 1 1 d .
H19A H 0.7781 0.4106 0.1326 0.053 Uiso 1 1 calc R
H19B H 0.8219 0.3868 0.0435 0.053 Uiso 1 1 calc R
H19C H 0.8986 0.3605 0.1252 0.053 Uiso 1 1 calc R

loop_
_atom_site_aniso_label
_atom_site_aniso_U_11
_atom_site_aniso_U_22
_atom_site_aniso_U_33
_atom_site_aniso_U_23
_atom_site_aniso_U_13
_atom_site_aniso_U_12
Cd1 0.02899(12) 0.02034(10) 0.02203(11) 0.000 0.00803(8) 0.000
C1 0.0179(12) 0.0117(10) 0.0163(11) 0.000 -0.0001(9) 0.000
C2 0.0192(9) 0.0101(7) 0.0171(8) 0.0005(6) -0.0028(7) 0.0006(6)
C3 0.0205(9) 0.0134(8) 0.0237(9) 0.0022(7) 0.0024(7) -0.0017(7)
C4 0.0236(14) 0.0198(12) 0.0246(13) 0.000 0.0054(11) 0.000
C5 0.0191(8) 0.0086(7) 0.0193(8) 0.0010(6) 0.0027(7) -0.0023(6)
C6 0.0205(9) 0.0138(8) 0.0202(8) 0.0009(6) 0.0000(7) -0.0021(7)
C7 0.0215(9) 0.0155(8) 0.0240(9) 0.0017(7) -0.0001(7) 0.0028(7)
C8 0.0256(9) 0.0143(8) 0.0234(9) 0.0002(7) 0.0045(7) 0.0012(7)
C9 0.0295(10) 0.0157(8) 0.0180(8) -0.0024(7) -0.0008(7) -0.0004(7)
C10 0.0247(9) 0.0131(8) 0.0194(8) 0.0011(7) 0.0000(7) -0.0003(7)
C11 0.0225(9) 0.0165(8) 0.0270(9) -0.0034(7) -0.0044(8) 0.0035(7)
C12 0.0331(12) 0.0414(13) 0.0345(12) 0.0015(10) -0.0072(10) -0.0128(10)
C13 0.0382(12) 0.0331(11) 0.0208(9) 0.0000(8) -0.0021(8) -0.0036(9)
C14 0.0326(10) 0.0190(9) 0.0252(9) -0.0045(7) -0.0005(8) 0.0084(8)
C15 0.0360(12) 0.0244(10) 0.0355(11) -0.0085(9) 0.0120(9) -0.0013(9)
C16 0.0511(14) 0.0137(9) 0.0354(11) -0.0023(8) 0.0132(10) 0.0015(9)
C17 0.0282(10) 0.0195(9) 0.0215(9) -0.0028(7) -0.0051(8) 0.0031(8)
C18 0.0384(13) 0.0421(13) 0.0308(11) 0.0147(10) -0.0052(10) 0.0049(10)
C19 0.0262(12) 0.0411(12) 0.0384(12) 0.0043(10) -0.0042(9) 0.0008(9)

loop_
_atom_type_symbol
_atom_type_description
_atom_type_scat_dispersion_real
_atom_type_scat_dispersion_imag
_atom_type_scat_source
C C 0.0033 0.0016 'International Tables Vol C Tables 4.2.6.8 and 6.1.1.4'
H H 0.0000 0.0000 'International Tables Vol C Tables 4.2.6.8 and 6.1.1.4'
Cd Cd -0.8075 1.2024 'International Tables Vol C Tables 4.2.6.8 and 6.1.1.4'

loop_
_geom_angle_atom_site_label_1
_geom_angle_atom_site_label_2
_geom_angle_atom_site_label_3
_geom_angle
_geom_angle_site_symmetry_1
_geom_angle_site_symmetry_3
C1 Cd1 H1 174.2(14) . .
C2 C1 C2 118.8(2) . 7_565
C2 C1 Cd1 120.47(11) . .
C2 C1 Cd1 120.47(11) 7_565 .
C3 C2 C1 120.31(16) . .
C3 C2 C5 121.05(15) . .
C1 C2 C5 118.63(16) . .
C4 C3 C2 120.28(17) . .
C4 C3 H3 119.9 . .
C2 C3 H3 119.9 . .
C3 C4 C3 119.9(2) . 7_565
C3 C4 H4 120.0 . .
C3 C4 H4 120.0 7_565 .
C6 C5 C10 120.12(16) . .
C6 C5 C2 119.90(15) . .
C10 C5 C2 119.92(16) . .
C7 C6 C5 118.97(17) . .
C7 C6 C11 119.33(16) . .
C5 C6 C11 121.70(16) . .
C8 C7 C6 121.79(17) . .
C8 C7 H7 119.1 . .
C6 C7 H7 119.1 . .
C7 C8 C9 118.35(17) . .
C7 C8 C14 120.24(17) . .
C9 C8 C14 121.40(17) . .
C8 C9 C10 122.12(17) . .
C8 C9 H9 118.9 . .
C10 C9 H9 118.9 . .
C9 C10 C5 118.64(17) . .
C9 C10 C17 119.91(16) . .
C5 C10 C17 121.40(16) . .
C12 C11 C6 112.39(17) . .
C12 C11 C13 110.39(17) . .
C6 C11 C13 110.78(16) . .
C12 C11 H11 107.7 . .
C6 C11 H11 107.7 . .
C13 C11 H11 107.7 . .
C11 C12 H12A 109.5 . .
C11 C12 H12B 109.5 . .
H12A C12 H12B 109.5 . .
C11 C12 H12C 109.5 . .
H12A C12 H12C 109.5 . .
H12B C12 H12C 109.5 . .
C11 C13 H13A 109.5 . .
C11 C13 H13B 109.5 . .
H13A C13 H13B 109.5 . .
C11 C13 H13C 109.5 . .
H13A C13 H13C 109.5 . .
H13B C13 H13C 109.5 . .
C8 C14 C15 112.22(16) . .
C8 C14 C16 111.05(17) . .
C15 C14 C16 111.41(17) . .
C8 C14 H14 107.3 . .
C15 C14 H14 107.3 . .
C16 C14 H14 107.3 . .
C14 C15 H15A 109.5 . .
C14 C15 H15B 109.5 . .
H15A C15 H15B 109.5 . .
C14 C15 H15C 109.5 . .
H15A C15 H15C 109.5 . .
H15B C15 H15C 109.5 . .
C14 C16 H16A 109.5 . .
C14 C16 H16B 109.5 . .
H16A C16 H16B 109.5 . .
C14 C16 H16C 109.5 . .
H16A C16 H16C 109.5 . .
H16B C16 H16C 109.5 . .
C10 C17 C18 112.56(17) . .
C10 C17 C19 110.50(16) . .
C18 C17 C19 110.41(18) . .
C10 C17 H17 107.7 . .
C18 C17 H17 107.7 . .
C19 C17 H17 107.7 . .
C17 C18 H18A 109.5 . .
C17 C18 H18B 109.5 . .
H18A C18 H18B 109.5 . .
C17 C18 H18C 109.5 . .
H18A C18 H18C 109.5 . .
H18B C18 H18C 109.5 . .
C17 C19 H19A 109.5 . .
C17 C19 H19B 109.5 . .
H19A C19 H19B 109.5 . .
C17 C19 H19C 109.5 . .
H19A C19 H19C 109.5 . .
H19B C19 H19C 109.5 . .

loop_
_geom_bond_atom_site_label_1
_geom_bond_atom_site_label_2
_geom_bond_distance
_geom_bond_site_symmetry_2
Cd1 C1 2.122(2) .
Cd1 H1 1.79(4) .
C1 C2 1.404(2) .
C1 C2 1.404(2) 7_565
C2 C3 1.393(3) .
C2 C5 1.501(2) .
C3 C4 1.389(2) .
C3 H3 0.9500 .
C4 C3 1.389(2) 7_565
C4 H4 0.9500 .
C5 C6 1.404(3) .
C5 C10 1.408(2) .
C6 C7 1.400(2) .
C6 C11 1.524(3) .
C7 C8 1.385(3) .
C7 H7 0.9500 .
C8 C9 1.388(3) .
C8 C14 1.520(2) .
C9 C10 1.397(2) .
C9 H9 0.9500 .
C10 C17 1.523(3) .
C11 C12 1.524(3) .
C11 C13 1.526(3) .
C11 H11 1.0000 .
C12 H12A 0.9800 .
C12 H12B 0.9800 .
C12 H12C 0.9800 .
C13 H13A 0.9800 .
C13 H13B 0.9800 .
C13 H13C 0.9800 .
C14 C15 1.520(3) .
C14 C16 1.525(3) .
C14 H14 1.0000 .
C15 H15A 0.9800 .
C15 H15B 0.9800 .
C15 H15C 0.9800 .
C16 H16A 0.9800 .
C16 H16B 0.9800 .
C16 H16C 0.9800 .
C17 C18 1.528(3) .
C17 C19 1.529(3) .
C17 H17 1.0000 .
C18 H18A 0.9800 .
C18 H18B 0.9800 .
C18 H18C 0.9800 .
C19 H19A 0.9800 .
C19 H19B 0.9800 .
C19 H19C 0.9800 .
